data_7042786
loop_
_publ_author_name
'Suzuki, Tatsuya'
'Masuda, Hideki'
'Fryzuk, Michael D.'

_publ_section_title
;
 Variable Coordination Geometries via an
 Amine-Tethered-Enamidophosphinimine Ligand on Cobalt
;
_journal_name_full 'Dalton Trans.'
_journal_paper_doi 10.1039/C7DT00930E
_journal_year 2017
_chemical_formula_moiety 'C20 H42 Co N3 P Si'
_chemical_formula_sum 'C20 H42 Co N3 P Si'
_chemical_formula_weight 442.55
_chemical_name_systematic
;
 ?
;
_space_group_crystal_system monoclinic
_space_group_IT_number 14
_space_group_name_Hall '-P 2ybc'
_space_group_name_H-M_alt 'P 1 21/c 1'
_symmetry_space_group_name_Hall '-P 2ybc'
_symmetry_space_group_name_H-M 'P 1 21/c 1'
_atom_sites_solution_hydrogens geom
_atom_sites_solution_primary direct
_audit_creation_date 2016-11-24
_audit_creation_method
;
Olex2 1.2
(compiled 2016.09.09 svn.r3337 for OlexSys, GUI svn.r5227)
;
_audit_update_record
;
2016-12-12 deposited with the CCDC.
2017-04-24 downloaded from the CCDC.
;
_cell_angle_alpha 90
_cell_angle_beta 107.622(3)
_cell_angle_gamma 90
_cell_formula_units_Z 4
_cell_length_a 12.8978(12)
_cell_length_b 10.1985(10)
_cell_length_c 18.5025(18)
_cell_measurement_reflns_used 9784
_cell_measurement_temperature 296(2)
_cell_measurement_theta_max 44.17
_cell_measurement_theta_min 2.40
_cell_volume 2319.6(4)
_computing_molecular_graphics 'Olex2 (Dolomanov et al., 2009)'
_computing_publication_material 'Olex2 (Dolomanov et al., 2009)'
_computing_structure_refinement 'ShelXL (Sheldrick, 2015)'
_computing_structure_solution 'SIR2004 (Burla et al., 2007)'
_diffrn_ambient_temperature 296.15
_diffrn_measured_fraction_theta_full 0.998
_diffrn_measured_fraction_theta_max 0.977
_diffrn_measurement_device_type 'Bruker APEX-II CCD'
_diffrn_measurement_method '\f and \w scans'
_diffrn_radiation_type MoK\a
_diffrn_radiation_wavelength 0.71073
_diffrn_reflns_av_R_equivalents 0.0555
_diffrn_reflns_av_unetI/netI 0.0545
_diffrn_reflns_Laue_measured_fraction_full 0.998
_diffrn_reflns_Laue_measured_fraction_max 0.977
_diffrn_reflns_limit_h_max 25
_diffrn_reflns_limit_h_min -25
_diffrn_reflns_limit_k_max 19
_diffrn_reflns_limit_k_min -19
_diffrn_reflns_limit_l_max 36
_diffrn_reflns_limit_l_min -33
_diffrn_reflns_number 72213
_diffrn_reflns_point_group_measured_fraction_full 0.998
_diffrn_reflns_point_group_measured_fraction_max 0.977
_diffrn_reflns_theta_full 26.000
_diffrn_reflns_theta_max 44.214
_diffrn_reflns_theta_min 2.307
_diffrn_standards_number 0
_exptl_absorpt_coefficient_mu 0.870
_exptl_absorpt_correction_T_max 0.7487
_exptl_absorpt_correction_T_min 0.6734
_exptl_absorpt_correction_type multi-scan
_exptl_absorpt_process_details
;
SADABS-2014/5 (Bruker,2014/5) was used for absorption correction.
wR2(int) was 0.0606 before and 0.0560 after correction.
The Ratio of minimum to maximum transmission is 0.8994.
The \l/2 correction factor is 0.00150.
;
_exptl_crystal_colour red
_exptl_crystal_density_diffrn 1.267
_exptl_crystal_description block
_exptl_crystal_F_000 956
_exptl_crystal_size_max 0.27
_exptl_crystal_size_mid 0.21
_exptl_crystal_size_min 0.17
_refine_diff_density_max 0.641
_refine_diff_density_min -0.652
_refine_diff_density_rms 0.090
_refine_ls_extinction_method none
_refine_ls_goodness_of_fit_ref 1.018
_refine_ls_hydrogen_treatment constr
_refine_ls_matrix_type full
_refine_ls_number_parameters 243
_refine_ls_number_reflns 17933
_refine_ls_number_restraints 0
_refine_ls_restrained_S_all 1.018
_refine_ls_R_factor_all 0.0617
_refine_ls_R_factor_gt 0.0357
_refine_ls_shift/su_max 0.001
_refine_ls_shift/su_mean 0.000
_refine_ls_structure_factor_coef Fsqd
_refine_ls_weighting_details 'w=1/[\s^2^(Fo^2^)+(0.0341P)^2^+0.2079P] where P=(Fo^2^+2Fc^2^)/3'
_refine_ls_weighting_scheme calc
_refine_ls_wR_factor_gt 0.0776
_refine_ls_wR_factor_ref 0.0871
_reflns_Friedel_coverage 0.000
_reflns_number_gt 13012
_reflns_number_total 17933
_reflns_threshold_expression 'I > 2\s(I)'
_cod_data_source_file c7dt00930e2.cif
_cod_data_source_block mf1346
_cod_database_code 7042786
_shelxl_version_number 2014-3
_shelx_space_group_comment
;
The symmetry employed for this shelxl refinement is uniquely defined
by the following loop, which should always be used as a source of
symmetry information in preference to the above space-group names.
They are only intended as comments.
;
_shelx_estimated_absorpt_t_max 0.866
_shelx_estimated_absorpt_t_min 0.799
_olex2_refinement_description
;
1. Fixed Uiso
 At 1.2 times of:
  All C(H) groups, All C(H,H) groups
 At 1.5 times of:
  All C(H,H,H) groups
2.a Ternary CH refined with riding coordinates:
 C12(H12), C15(H15)
2.b Secondary CH2 refined with riding coordinates:
 C6(H6a,H6b), C8(H8a,H8b), C20(H20a,H20b), C4(H4a,H4b), C5(H5a,H5b), C2(H2a,
 H2b), C10(H10a,H10b), C9(H9a,H9b)
2.c Idealised Me refined as rotating group:
 C19(H19a,H19b,H19c), C18(H18a,H18b,H18c), C1(H1a,H1b,H1c), C13(H13a,H13b,
 H13c), C14(H14a,H14b,H14c), C17(H17a,H17b,H17c), C16(H16a,H16b,H16c), C3(H3a,
 H3b,H3c)
;
_olex2_submission_special_instructions 'No special instructions were received'

loop_
_space_group_symop_operation_xyz
'x, y, z'
'-x, y+1/2, -z+1/2'
'-x, -y, -z'
'x, -y-1/2, z-1/2'

loop_
_atom_site_label
_atom_site_type_symbol
_atom_site_fract_x
_atom_site_fract_y
_atom_site_fract_z
_atom_site_U_iso_or_equiv
_atom_site_adp_type
_atom_site_occupancy
_atom_site_site_symmetry_order
_atom_site_calc_flag
_atom_site_refinement_flags_posn
Co1 Co 0.24131(2) 0.06001(2) 0.04867(2) 0.00841(2) Uani 1 1 d .
P1 P 0.28431(2) 0.23905(2) 0.19668(2) 0.00905(3) Uani 1 1 d .
Si1 Si 0.26135(2) 0.31694(2) 0.02981(2) 0.01056(4) Uani 1 1 d .
N1 N 0.21714(6) -0.05201(6) 0.12641(3) 0.01126(10) Uani 1 1 d .
C7 C 0.23389(6) -0.02533(7) 0.19988(4) 0.00970(10) Uani 1 1 d .
N2 N 0.25878(6) 0.22309(6) 0.10729(3) 0.01146(10) Uani 1 1 d .
N3 N 0.20685(5) -0.10219(6) -0.01672(3) 0.01023(9) Uani 1 1 d .
C12 C 0.19521(6) 0.35853(7) 0.22309(4) 0.01176(11) Uani 1 1 d .
H12 H 0.2104 0.3543 0.2782 0.014 Uiso 1 1 calc R
C11 C 0.26665(7) 0.09152(7) 0.23850(4) 0.01227(12) Uani 1 1 d .
C6 C 0.17562(7) -0.18254(8) 0.10028(4) 0.01521(13) Uani 1 1 d .
H6A H 0.1194 -0.2079 0.1224 0.018 Uiso 1 1 calc R
H6B H 0.2338 -0.2467 0.1146 0.018 Uiso 1 1 calc R
C8 C 0.21159(7) -0.12565(7) 0.25462(4) 0.01231(11) Uani 1 1 d .
H8A H 0.2443 -0.2096 0.2499 0.015 Uiso 1 1 calc R
H8B H 0.1340 -0.1377 0.2452 0.015 Uiso 1 1 calc R
C15 C 0.42257(7) 0.30343(8) 0.23880(5) 0.01471(13) Uani 1 1 d .
H15 H 0.4283 0.3833 0.2109 0.018 Uiso 1 1 calc R
C20 C 0.28200(7) 0.17783(8) -0.02586(4) 0.01367(12) Uani 1 1 d .
H20A H 0.3565 0.1674 -0.0264 0.016 Uiso 1 1 calc R
H20B H 0.2315 0.1745 -0.0768 0.016 Uiso 1 1 calc R
C4 C 0.30567(7) -0.18696(8) -0.00391(5) 0.01593(14) Uani 1 1 d .
H4A H 0.2820 -0.2748 -0.0214 0.019 Uiso 1 1 calc R
H4B H 0.3418 -0.1920 0.0502 0.019 Uiso 1 1 calc R
C19 C 0.36970(7) 0.44754(8) 0.05273(5) 0.01673(14) Uani 1 1 d .
H19A H 0.3535 0.5114 0.0859 0.025 Uiso 1 1 calc GR
H19B H 0.3718 0.4895 0.0067 0.025 Uiso 1 1 calc GR
H19C H 0.4391 0.4083 0.0773 0.025 Uiso 1 1 calc GR
C5 C 0.12945(7) -0.17433(8) 0.01465(4) 0.01392(12) Uani 1 1 d .
H5A H 0.1176 -0.2619 -0.0067 0.017 Uiso 1 1 calc R
H5B H 0.0600 -0.1291 0.0010 0.017 Uiso 1 1 calc R
C2 C 0.15601(6) -0.08385(8) -0.09986(4) 0.01341(12) Uani 1 1 d .
H2A H 0.1387 -0.1693 -0.1235 0.016 Uiso 1 1 calc R
H2B H 0.2086 -0.0428 -0.1206 0.016 Uiso 1 1 calc R
C10 C 0.26073(9) 0.08243(8) 0.31918(5) 0.02028(17) Uani 1 1 d .
H10A H 0.1938 0.1204 0.3233 0.024 Uiso 1 1 calc R
H10B H 0.3222 0.1260 0.3546 0.024 Uiso 1 1 calc R
C18 C 0.12766(7) 0.40104(9) -0.01508(5) 0.01790(14) Uani 1 1 d .
H18A H 0.0706 0.3369 -0.0289 0.027 Uiso 1 1 calc GR
H18B H 0.1307 0.4472 -0.0596 0.027 Uiso 1 1 calc GR
H18C H 0.1134 0.4620 0.0203 0.027 Uiso 1 1 calc GR
C1 C 0.05335(7) -0.00106(9) -0.12055(5) 0.01854(15) Uani 1 1 d .
H1A H 0.0304 0.0160 -0.1741 0.028 Uiso 1 1 calc GR
H1B H 0.0678 0.0805 -0.0934 0.028 Uiso 1 1 calc GR
H1C H -0.0031 -0.0473 -0.1072 0.028 Uiso 1 1 calc GR
C13 C 0.07640(7) 0.31791(9) 0.18672(5) 0.01799(14) Uani 1 1 d .
H13A H 0.0611 0.3133 0.1327 0.027 Uiso 1 1 calc GR
H13B H 0.0294 0.3814 0.1989 0.027 Uiso 1 1 calc GR
H13C H 0.0643 0.2336 0.2058 0.027 Uiso 1 1 calc GR
C9 C 0.26416(9) -0.06601(8) 0.33304(4) 0.01862(15) Uani 1 1 d .
H9A H 0.3385 -0.0962 0.3541 0.022 Uiso 1 1 calc R
H9B H 0.2235 -0.0891 0.3676 0.022 Uiso 1 1 calc R
C14 C 0.21356(8) 0.49999(8) 0.20256(5) 0.01726(14) Uani 1 1 d .
H14A H 0.2874 0.5249 0.2280 0.026 Uiso 1 1 calc GR
H14B H 0.1650 0.5570 0.2180 0.026 Uiso 1 1 calc GR
H14C H 0.1999 0.5069 0.1487 0.026 Uiso 1 1 calc GR
C17 C 0.45282(9) 0.34081(12) 0.32294(5) 0.02514(19) Uani 1 1 d .
H17A H 0.3981 0.3979 0.3309 0.038 Uiso 1 1 calc GR
H17B H 0.5218 0.3850 0.3376 0.038 Uiso 1 1 calc GR
H17C H 0.4575 0.2630 0.3529 0.038 Uiso 1 1 calc GR
C16 C 0.50407(8) 0.20517(11) 0.22515(7) 0.0268(2) Uani 1 1 d .
H16A H 0.5001 0.1248 0.2512 0.040 Uiso 1 1 calc GR
H16B H 0.5762 0.2406 0.2439 0.040 Uiso 1 1 calc GR
H16C H 0.4871 0.1884 0.1718 0.040 Uiso 1 1 calc GR
C3 C 0.38824(8) -0.14252(11) -0.04234(7) 0.0264(2) Uani 1 1 d .
H3A H 0.3568 -0.1487 -0.0964 0.040 Uiso 1 1 calc GR
H3B H 0.4515 -0.1975 -0.0264 0.040 Uiso 1 1 calc GR
H3C H 0.4086 -0.0533 -0.0286 0.040 Uiso 1 1 calc GR

loop_
_atom_site_aniso_label
_atom_site_aniso_U_11
_atom_site_aniso_U_22
_atom_site_aniso_U_33
_atom_site_aniso_U_23
_atom_site_aniso_U_13
_atom_site_aniso_U_12
Co1 0.01126(4) 0.00723(4) 0.00746(3) -0.00047(3) 0.00391(3) 0.00006(3)
P1 0.01303(8) 0.00659(7) 0.00797(6) -0.00007(5) 0.00385(5) -0.00016(6)
Si1 0.01462(9) 0.00855(8) 0.00946(8) 0.00137(6) 0.00509(7) -0.00005(7)
N1 0.0171(3) 0.0079(2) 0.0090(2) -0.00097(17) 0.00425(19) -0.00219(19)
C7 0.0120(3) 0.0079(2) 0.0096(2) 0.00135(19) 0.0039(2) 0.0008(2)
N2 0.0197(3) 0.0072(2) 0.0088(2) -0.00005(17) 0.00624(19) -0.0007(2)
N3 0.0108(2) 0.0099(2) 0.0094(2) -0.00177(17) 0.00211(18) 0.00104(18)
C12 0.0154(3) 0.0094(3) 0.0112(2) -0.0017(2) 0.0053(2) -0.0007(2)
C11 0.0212(3) 0.0078(3) 0.0087(2) 0.00037(19) 0.0060(2) -0.0010(2)
C6 0.0241(4) 0.0092(3) 0.0119(3) -0.0006(2) 0.0049(2) -0.0044(3)
C8 0.0169(3) 0.0090(3) 0.0117(2) 0.0024(2) 0.0052(2) 0.0001(2)
C15 0.0129(3) 0.0146(3) 0.0154(3) 0.0021(2) 0.0025(2) -0.0004(2)
C20 0.0191(3) 0.0127(3) 0.0116(3) -0.0007(2) 0.0083(2) -0.0013(2)
C4 0.0147(3) 0.0147(3) 0.0156(3) -0.0044(2) 0.0004(2) 0.0050(2)
C19 0.0206(4) 0.0131(3) 0.0173(3) 0.0019(2) 0.0068(3) -0.0035(3)
C5 0.0169(3) 0.0123(3) 0.0123(3) -0.0019(2) 0.0039(2) -0.0037(2)
C2 0.0141(3) 0.0153(3) 0.0099(2) -0.0018(2) 0.0022(2) 0.0015(2)
C10 0.0408(5) 0.0112(3) 0.0112(3) 0.0001(2) 0.0115(3) -0.0020(3)
C18 0.0184(3) 0.0189(4) 0.0165(3) 0.0046(3) 0.0054(3) 0.0036(3)
C1 0.0160(3) 0.0201(4) 0.0163(3) 0.0008(3) 0.0001(3) 0.0052(3)
C13 0.0143(3) 0.0191(4) 0.0218(3) -0.0034(3) 0.0073(3) -0.0015(3)
C9 0.0334(5) 0.0120(3) 0.0108(3) 0.0028(2) 0.0073(3) -0.0012(3)
C14 0.0223(4) 0.0090(3) 0.0221(3) -0.0007(2) 0.0090(3) 0.0002(3)
C17 0.0220(4) 0.0333(5) 0.0149(3) 0.0004(3) -0.0023(3) -0.0063(4)
C16 0.0160(4) 0.0257(5) 0.0401(5) 0.0043(4) 0.0108(4) 0.0052(3)
C3 0.0149(4) 0.0240(4) 0.0423(6) -0.0095(4) 0.0116(4) 0.0024(3)

loop_
_atom_type_symbol
_atom_type_description
_atom_type_scat_dispersion_real
_atom_type_scat_dispersion_imag
_atom_type_scat_source
C C 0.0033 0.0016 'International Tables Vol C Tables 4.2.6.8 and 6.1.1.4'
H H 0.0000 0.0000 'International Tables Vol C Tables 4.2.6.8 and 6.1.1.4'
Co Co 0.3494 0.9721 'International Tables Vol C Tables 4.2.6.8 and 6.1.1.4'
N N 0.0061 0.0033 'International Tables Vol C Tables 4.2.6.8 and 6.1.1.4'
P P 0.1023 0.0942 'International Tables Vol C Tables 4.2.6.8 and 6.1.1.4'
Si Si 0.0817 0.0704 'International Tables Vol C Tables 4.2.6.8 and 6.1.1.4'

loop_
_geom_angle_atom_site_label_1
_geom_angle_atom_site_label_2
_geom_angle_atom_site_label_3
_geom_angle
N1 Co1 Si1 136.17(2)
N1 Co1 N2 96.14(3)
N1 Co1 N3 84.60(3)
N1 Co1 C20 174.31(3)
N2 Co1 Si1 40.485(19)
N2 Co1 N3 173.96(3)
N2 Co1 C20 82.11(3)
N3 Co1 Si1 137.70(2)
C20 Co1 Si1 43.00(2)
C20 Co1 N3 97.72(3)
N2 P1 C12 113.19(4)
N2 P1 C11 111.09(3)
N2 P1 C15 110.22(4)
C11 P1 C12 106.17(4)
C11 P1 C15 111.20(4)
C15 P1 C12 104.76(4)
N2 Si1 Co1 47.30(2)
N2 Si1 C20 94.61(3)
N2 Si1 C19 113.77(4)
N2 Si1 C18 111.90(4)
C20 Si1 Co1 49.04(3)
C20 Si1 C19 116.94(4)
C20 Si1 C18 112.19(4)
C19 Si1 Co1 139.48(3)
C18 Si1 Co1 113.20(3)
C18 Si1 C19 107.20(4)
C7 N1 Co1 128.49(5)
C7 N1 C6 116.84(6)
C6 N1 Co1 114.66(5)
N1 C7 C11 128.91(7)
N1 C7 C8 122.18(6)
C11 C7 C8 108.83(6)
P1 N2 Co1 127.85(4)
P1 N2 Si1 138.81(4)
Si1 N2 Co1 92.21(3)
C4 N3 Co1 110.84(5)
C5 N3 Co1 102.87(4)
C5 N3 C4 106.93(6)
C2 N3 Co1 117.66(5)
C2 N3 C4 108.86(6)
C2 N3 C5 109.05(6)
P1 C12 H12 107.7
C13 C12 P1 109.05(5)
C13 C12 H12 107.7
C14 C12 P1 113.77(6)
C14 C12 H12 107.7
C14 C12 C13 110.83(7)
C7 C11 P1 125.06(6)
C7 C11 C10 110.81(7)
C10 C11 P1 122.83(6)
N1 C6 H6A 110.4
N1 C6 H6B 110.4
N1 C6 C5 106.49(6)
H6A C6 H6B 108.6
C5 C6 H6A 110.4
C5 C6 H6B 110.4
C7 C8 H8A 110.9
C7 C8 H8B 110.9
C7 C8 C9 104.15(6)
H8A C8 H8B 108.9
C9 C8 H8A 110.9
C9 C8 H8B 110.9
P1 C15 H15 107.0
C17 C15 P1 115.80(6)
C17 C15 H15 107.0
C16 C15 P1 108.87(6)
C16 C15 H15 107.0
C16 C15 C17 110.77(8)
Co1 C20 H20A 114.0
Co1 C20 H20B 114.0
Si1 C20 Co1 87.96(3)
Si1 C20 H20A 114.0
Si1 C20 H20B 114.0
H20A C20 H20B 111.2
N3 C4 H4A 108.3
N3 C4 H4B 108.3
N3 C4 C3 115.94(7)
H4A C4 H4B 107.4
C3 C4 H4A 108.3
C3 C4 H4B 108.3
Si1 C19 H19A 109.5
Si1 C19 H19B 109.5
Si1 C19 H19C 109.5
H19A C19 H19B 109.5
H19A C19 H19C 109.5
H19B C19 H19C 109.5
N3 C5 C6 109.66(6)
N3 C5 H5A 109.7
N3 C5 H5B 109.7
C6 C5 H5A 109.7
C6 C5 H5B 109.7
H5A C5 H5B 108.2
N3 C2 H2A 108.7
N3 C2 H2B 108.7
N3 C2 C1 114.06(7)
H2A C2 H2B 107.6
C1 C2 H2A 108.7
C1 C2 H2B 108.7
C11 C10 H10A 111.3
C11 C10 H10B 111.3
C11 C10 C9 102.52(7)
H10A C10 H10B 109.2
C9 C10 H10A 111.3
C9 C10 H10B 111.3
Si1 C18 H18A 109.5
Si1 C18 H18B 109.5
Si1 C18 H18C 109.5
H18A C18 H18B 109.5
H18A C18 H18C 109.5
H18B C18 H18C 109.5
C2 C1 H1A 109.5
C2 C1 H1B 109.5
C2 C1 H1C 109.5
H1A C1 H1B 109.5
H1A C1 H1C 109.5
H1B C1 H1C 109.5
C12 C13 H13A 109.5
C12 C13 H13B 109.5
C12 C13 H13C 109.5
H13A C13 H13B 109.5
H13A C13 H13C 109.5
H13B C13 H13C 109.5
C8 C9 C10 104.59(6)
C8 C9 H9A 110.8
C8 C9 H9B 110.8
C10 C9 H9A 110.8
C10 C9 H9B 110.8
H9A C9 H9B 108.9
C12 C14 H14A 109.5
C12 C14 H14B 109.5
C12 C14 H14C 109.5
H14A C14 H14B 109.5
H14A C14 H14C 109.5
H14B C14 H14C 109.5
C15 C17 H17A 109.5
C15 C17 H17B 109.5
C15 C17 H17C 109.5
H17A C17 H17B 109.5
H17A C17 H17C 109.5
H17B C17 H17C 109.5
C15 C16 H16A 109.5
C15 C16 H16B 109.5
C15 C16 H16C 109.5
H16A C16 H16B 109.5
H16A C16 H16C 109.5
H16B C16 H16C 109.5
C4 C3 H3A 109.5
C4 C3 H3B 109.5
C4 C3 H3C 109.5
H3A C3 H3B 109.5
H3A C3 H3C 109.5
H3B C3 H3C 109.5

loop_
_geom_bond_atom_site_label_1
_geom_bond_atom_site_label_2
_geom_bond_distance
Co1 Si1 2.6663(3)
Co1 N1 1.9347(7)
Co1 N2 1.9610(6)
Co1 N3 2.0180(6)
Co1 C20 2.0146(8)
P1 N2 1.5940(6)
P1 C12 1.8396(8)
P1 C11 1.7382(8)
P1 C15 1.8377(8)
Si1 N2 1.7324(7)
Si1 C20 1.8195(8)
Si1 C19 1.8836(9)
Si1 C18 1.8792(9)
N1 C7 1.3381(9)
N1 C6 1.4615(10)
C7 C11 1.3880(10)
C7 C8 1.5271(10)
N3 C4 1.4983(10)
N3 C5 1.4919(10)
N3 C2 1.4901(9)
C12 H12 0.9800
C12 C13 1.5323(12)
C12 C14 1.5285(11)
C11 C10 1.5204(11)
C6 H6A 0.9700
C6 H6B 0.9700
C6 C5 1.5167(11)
C8 H8A 0.9700
C8 H8B 0.9700
C8 C9 1.5295(11)
C15 H15 0.9800
C15 C17 1.5340(12)
C15 C16 1.5277(13)
C20 H20A 0.9700
C20 H20B 0.9700
C4 H4A 0.9700
C4 H4B 0.9700
C4 C3 1.5178(14)
C19 H19A 0.9600
C19 H19B 0.9600
C19 H19C 0.9600
C5 H5A 0.9700
C5 H5B 0.9700
C2 H2A 0.9700
C2 H2B 0.9700
C2 C1 1.5185(12)
C10 H10A 0.9700
C10 H10B 0.9700
C10 C9 1.5339(12)
C18 H18A 0.9600
C18 H18B 0.9600
C18 H18C 0.9600
C1 H1A 0.9600
C1 H1B 0.9600
C1 H1C 0.9600
C13 H13A 0.9600
C13 H13B 0.9600
C13 H13C 0.9600
C9 H9A 0.9700
C9 H9B 0.9700
C14 H14A 0.9600
C14 H14B 0.9600
C14 H14C 0.9600
C17 H17A 0.9600
C17 H17B 0.9600
C17 H17C 0.9600
C16 H16A 0.9600
C16 H16B 0.9600
C16 H16C 0.9600
C3 H3A 0.9600
C3 H3B 0.9600
C3 H3C 0.9600

loop_
_geom_torsion_atom_site_label_1
_geom_torsion_atom_site_label_2
_geom_torsion_atom_site_label_3
_geom_torsion_atom_site_label_4
_geom_torsion
Co1 Si1 N2 P1 167.59(9)
Co1 N1 C7 C11 4.24(12)
Co1 N1 C7 C8 -179.41(5)
Co1 N1 C6 C5 -18.35(8)
Co1 N3 C4 C3 -77.78(8)
Co1 N3 C5 C6 -49.07(7)
Co1 N3 C2 C1 -53.86(9)
P1 C11 C10 C9 -171.00(7)
N1 C7 C11 P1 5.23(13)
N1 C7 C11 C10 172.47(8)
N1 C7 C8 C9 168.17(7)
N1 C6 C5 N3 45.11(9)
C7 N1 C6 C5 161.92(7)
C7 C11 C10 C9 21.43(10)
C7 C8 C9 C10 27.54(9)
N2 P1 C12 C13 56.72(6)
N2 P1 C12 C14 -67.55(6)
N2 P1 C11 C7 -0.45(9)
N2 P1 C11 C10 -166.23(7)
N2 P1 C15 C17 172.25(7)
N2 P1 C15 C16 -62.20(7)
N2 Si1 C20 Co1 13.83(4)
C12 P1 N2 Co1 -132.53(5)
C12 P1 N2 Si1 63.24(8)
C12 P1 C11 C7 123.00(7)
C12 P1 C11 C10 -42.77(8)
C12 P1 C15 C17 50.18(8)
C12 P1 C15 C16 175.72(6)
C11 P1 N2 Co1 -13.19(6)
C11 P1 N2 Si1 -177.42(6)
C11 P1 C12 C13 -65.41(6)
C11 P1 C12 C14 170.32(6)
C11 P1 C15 C17 -64.10(8)
C11 P1 C15 C16 61.45(7)
C11 C7 C8 C9 -14.83(9)
C11 C10 C9 C8 -29.51(10)
C6 N1 C7 C11 -176.07(8)
C6 N1 C7 C8 0.28(11)
C8 C7 C11 P1 -171.51(6)
C8 C7 C11 C10 -4.27(9)
C15 P1 N2 Co1 110.52(5)
C15 P1 N2 Si1 -53.70(8)
C15 P1 C12 C13 176.83(6)
C15 P1 C12 C14 52.56(6)
C15 P1 C11 C7 -123.61(7)
C15 P1 C11 C10 70.62(8)
C20 Si1 N2 Co1 -14.21(4)
C20 Si1 N2 P1 153.38(7)
C4 N3 C5 C6 67.74(8)
C4 N3 C2 C1 179.03(7)
C19 Si1 N2 Co1 -136.37(4)
C19 Si1 N2 P1 31.22(8)
C19 Si1 C20 Co1 133.47(4)
C5 N3 C4 C3 170.81(7)
C5 N3 C2 C1 62.69(9)
C2 N3 C4 C3 53.13(9)
C2 N3 C5 C6 -174.70(6)
C18 Si1 N2 Co1 101.94(4)
C18 Si1 N2 P1 -90.47(8)
C18 Si1 C20 Co1 -102.09(4)
